data_7049718
loop_
_publ_author_name
'Zhu, Li-Na'
'Deng, Zhao-Peng'
'Ng, Seik Weng'
'Huo, Li-Hua'
'Gao, Shan'

_publ_section_title
;
 Cd(ii) coordination polymers constructed from bis(pyridyl) ligands with
 an asymmetric spacer in chelating mode and diverse organic
 dicarboxylates: syntheses, structural evolutions and properties.
;
_journal_issue 22
_journal_name_full 'Dalton transactions (Cambridge, England : 2003)'
_journal_page_first 7589
_journal_page_last 7601
_journal_paper_doi 10.1039/c9dt00840c
_journal_volume 48
_journal_year 2019
_chemical_formula_moiety '[Cd2 (H2 O)2 (C15 H20 N4)2 (C8 H4 O4)], 2(Cl O4), 2(H2 O)'
_chemical_formula_sum 'C38 H52 Cd2 Cl2 N8 O16'
_chemical_formula_weight 1172.57
_space_group_crystal_system monoclinic
_space_group_IT_number 14
_space_group_name_Hall '-P 2yn'
_space_group_name_H-M_alt 'P 1 21/n 1'
_symmetry_space_group_name_Hall '-P 2yn'
_symmetry_space_group_name_H-M 'P 1 21/n 1'
_atom_sites_solution_hydrogens mixed
_audit_creation_method SHELXL-2018/3
_audit_update_record
;
2019-04-01 deposited with the CCDC.    2019-04-14 downloaded from the CCDC.
;
_cell_angle_alpha 90
_cell_angle_beta 94.159(4)
_cell_angle_gamma 90
_cell_formula_units_Z 2
_cell_length_a 11.5239(6)
_cell_length_b 10.9162(4)
_cell_length_c 18.5387(6)
_cell_measurement_reflns_used 2922
_cell_measurement_temperature 295(2)
_cell_measurement_theta_max 28.4980
_cell_measurement_theta_min 3.7780
_cell_volume 2325.98(17)
_computing_cell_refinement
;
CrysAlis Pro (Agilent, 2013)
;
_computing_data_collection
;
CrysAlis Pro (Agilent, 2013)
;
_computing_data_reduction
;
CrysAlis Pro (Agilent, 2013)
;
_computing_structure_refinement 'SHELXL-2018/3 (Sheldrick, 2018)'
_diffrn_ambient_temperature 295(2)
_diffrn_detector_area_resol_mean 16.1954
_diffrn_measured_fraction_theta_full 0.993
_diffrn_measured_fraction_theta_max 0.858
_diffrn_measurement_device_type 'Xcalibur, Eos'
_diffrn_measurement_method '\w scans'
_diffrn_radiation_type MoK\a
_diffrn_radiation_wavelength 0.71073
_diffrn_reflns_av_R_equivalents 0.0292
_diffrn_reflns_av_unetI/netI 0.0612
_diffrn_reflns_Laue_measured_fraction_full 0.993
_diffrn_reflns_Laue_measured_fraction_max 0.858
_diffrn_reflns_limit_h_max 9
_diffrn_reflns_limit_h_min -16
_diffrn_reflns_limit_k_max 14
_diffrn_reflns_limit_k_min -12
_diffrn_reflns_limit_l_max 25
_diffrn_reflns_limit_l_min -21
_diffrn_reflns_number 10829
_diffrn_reflns_point_group_measured_fraction_full 0.993
_diffrn_reflns_point_group_measured_fraction_max 0.858
_diffrn_reflns_theta_full 25.242
_diffrn_reflns_theta_max 30.214
_diffrn_reflns_theta_min 3.304
_diffrn_source 'Enhance (Mo) X-ray Source'
_exptl_absorpt_coefficient_mu 1.106
_exptl_absorpt_correction_T_max 1.00000
_exptl_absorpt_correction_T_min 0.86988
_exptl_absorpt_correction_type multi-scan
_exptl_absorpt_process_details
; 
CrysAlis Pro (Agilent, 2013)
Empirical absorption correction using spherical harmonics,
 implemented in SCALE3 ABSPACK scaling algorithm. 
;
_exptl_crystal_colour colorless
_exptl_crystal_density_diffrn 1.674
_exptl_crystal_description prism
_exptl_crystal_F_000 1188
_exptl_crystal_size_max 0.210
_exptl_crystal_size_mid 0.160
_exptl_crystal_size_min 0.120
_refine_diff_density_max 0.970
_refine_diff_density_min -0.821
_refine_diff_density_rms 0.099
_refine_ls_extinction_method none
_refine_ls_goodness_of_fit_ref 1.016
_refine_ls_hydrogen_treatment constr
_refine_ls_matrix_type full
_refine_ls_number_parameters 337
_refine_ls_number_reflns 5929
_refine_ls_number_restraints 212
_refine_ls_restrained_S_all 1.006
_refine_ls_R_factor_all 0.0891
_refine_ls_R_factor_gt 0.0510
_refine_ls_shift/su_max 0.001
_refine_ls_shift/su_mean 0.000
_refine_ls_structure_factor_coef Fsqd
_refine_ls_weighting_details 'w=1/[\s^2^(Fo^2^)+(0.0666P)^2^+0.8424P] where P=(Fo^2^+2Fc^2^)/3'
_refine_ls_weighting_scheme calc
_refine_ls_wR_factor_gt 0.1208
_refine_ls_wR_factor_ref 0.1422
_reflns_Friedel_coverage 0.000
_reflns_number_gt 3899
_reflns_number_total 5929
_reflns_threshold_expression 'I > 2\s(I)'
_cod_data_source_file c9dt00840c2.cif
_cod_data_source_block d9070
_cod_depositor_comments 'Adding full bibliography for 7049708--7049720.cif.'
_cod_database_code 7049718
_shelx_shelxl_version_number 2018/3
_shelx_space_group_comment
;
The symmetry employed for this shelxl refinement is uniquely defined
by the following loop, which should always be used as a source of
symmetry information in preference to the above space-group names.
They are only intended as comments.
;
_shelx_estimated_absorpt_t_min 0.801
_shelx_estimated_absorpt_t_max 0.879

loop_
_space_group_symop_operation_xyz
'x, y, z'
'-x+1/2, y+1/2, -z+1/2'
'-x, -y, -z'
'x-1/2, -y-1/2, z-1/2'

loop_
_atom_site_label
_atom_site_type_symbol
_atom_site_fract_x
_atom_site_fract_y
_atom_site_fract_z
_atom_site_U_iso_or_equiv
_atom_site_adp_type
_atom_site_occupancy
_atom_site_site_symmetry_order
_atom_site_calc_flag
_atom_site_refinement_flags_posn
_atom_site_refinement_flags_adp
_atom_site_refinement_flags_occupancy
_atom_site_disorder_assembly
_atom_site_disorder_group
Cd1 Cd 0.38332(3) 0.29712(3) 0.74533(2) 0.04077(13) Uani 1 1 d . . . . .
O1 O 0.5048(4) 0.2043(3) 0.8443(2) 0.0705(11) Uani 1 1 d . . . . .
O2 O 0.3365(3) 0.1119(3) 0.83607(18) 0.0615(10) Uani 1 1 d . . . . .
O1W O 0.3371(3) 0.4458(3) 0.64819(18) 0.0568(9) Uani 1 1 d . . . . .
H11 H 0.391641 0.494375 0.638823 0.085 Uiso 1 1 d R U . . .
H12 H 0.277061 0.478555 0.662751 0.085 Uiso 1 1 d R U . . .
O2W O 0.6758(5) 0.3630(4) 0.9035(3) 0.1147(19) Uani 1 1 d . . . . .
H21 H 0.747985 0.351359 0.905148 0.172 Uiso 1 1 d R U . . .
H22 H 0.641866 0.300769 0.918268 0.172 Uiso 1 1 d R U . . .
Cl1 Cl 0.5528(10) 0.6934(9) 0.5462(6) 0.0880(10) Uani 0.5 1 d D U P A 1
O3 O 0.4365(10) 0.6578(13) 0.5642(7) 0.120(4) Uani 0.5 1 d D U P A 1
O4 O 0.5790(10) 0.8172(7) 0.5717(7) 0.109(4) Uani 0.5 1 d D U P A 1
O5 O 0.6381(11) 0.6082(9) 0.5797(6) 0.148(5) Uani 0.5 1 d D U P A 1
O6 O 0.5589(13) 0.6896(11) 0.4679(5) 0.166(6) Uani 0.5 1 d D U P A 1
Cl1' Cl 0.5319(15) 0.6965(15) 0.5356(8) 0.0880(10) Uani 0.25 1 d D . P B 2
O3' O 0.466(2) 0.5907(18) 0.5580(13) 0.120(4) Uani 0.25 1 d D . P B 2
O4' O 0.575(2) 0.7651(19) 0.5993(11) 0.109(4) Uani 0.25 1 d D . P B 2
O5' O 0.4563(18) 0.774(2) 0.4885(11) 0.148(5) Uani 0.25 1 d D . P B 2
O6' O 0.6293(19) 0.654(2) 0.4960(12) 0.166(6) Uani 0.25 1 d D . P B 2
Cl1" Cl 0.551(2) 0.687(2) 0.5433(12) 0.0880(10) Uani 0.25 1 d . . P C 3
O3" O 0.463(2) 0.675(3) 0.5908(13) 0.120(4) Uani 0.25 1 d D . P C 3
O4" O 0.6426(19) 0.7840(17) 0.5871(14) 0.109(4) Uani 0.25 1 d D . P C 3
O5" O 0.519(2) 0.757(2) 0.4796(11) 0.148(5) Uani 0.25 1 d D . P C 3
O6" O 0.621(2) 0.5873(16) 0.5328(11) 0.166(6) Uani 0.25 1 d D . P C 3
N1 N 0.2241(4) -0.1048(3) 0.6706(2) 0.0455(9) Uani 1 1 d . . . . .
N2 N 0.5068(4) 0.1936(3) 0.6715(2) 0.0529(10) Uani 1 1 d . . . . .
H2 H 0.487368 0.214660 0.626369 0.064 Uiso 1 1 calc R U . . .
N3 N 0.5583(4) 0.4228(3) 0.7510(2) 0.0484(10) Uani 1 1 d . . . . .
H3 H 0.595854 0.406180 0.792869 0.058 Uiso 1 1 calc R U . . .
N4 N 0.3006(4) 0.7246(3) 0.8095(2) 0.0445(9) Uani 1 1 d . . . . .
C1 C 0.3241(4) -0.0517(4) 0.6919(3) 0.0463(11) Uani 1 1 d . . . . .
H1 H 0.345742 -0.050241 0.741251 0.056 Uiso 1 1 calc R U . . .
C2 C 0.3976(5) 0.0012(4) 0.6463(3) 0.0495(12) Uani 1 1 d . . . . .
C3 C 0.3646(6) -0.0041(5) 0.5724(3) 0.0692(17) Uani 1 1 d . . . . .
H3A H 0.411765 0.029559 0.538908 0.083 Uiso 1 1 calc R U . . .
C4 C 0.2625(7) -0.0591(6) 0.5500(3) 0.0778(19) Uani 1 1 d . . . . .
H4 H 0.239204 -0.063752 0.501027 0.093 Uiso 1 1 calc R U . . .
C5 C 0.1955(5) -0.1067(5) 0.5995(3) 0.0632(14) Uani 1 1 d . . . . .
H5 H 0.125402 -0.142929 0.583246 0.076 Uiso 1 1 calc R U . . .
C6 C 0.5089(5) 0.0591(4) 0.6750(3) 0.0620(14) Uani 1 1 d . . . . .
H6A H 0.525125 0.034243 0.724986 0.074 Uiso 1 1 calc R U . . .
H6B H 0.571666 0.029106 0.647701 0.074 Uiso 1 1 calc R U . . .
C7 C 0.6279(5) 0.2398(5) 0.6908(4) 0.0696(16) Uani 1 1 d D . . . .
H7A H 0.656102 0.205908 0.737210 0.084 Uiso 0.5 1 calc R U P D 1
H7B H 0.679010 0.211691 0.654901 0.084 Uiso 0.5 1 calc R U P D 1
H7' H 0.660818 0.202746 0.735939 0.084 Uiso 0.5 1 calc R U P E 2
C8 C 0.6323(5) 0.3748(5) 0.6947(3) 0.0674(15) Uani 1 1 d D . . . .
H8' H 0.603587 0.408104 0.647686 0.081 Uiso 0.5 1 calc R U P F 1
H8A H 0.605788 0.408751 0.648062 0.081 Uiso 0.5 1 calc R U P G 2
H8B H 0.712053 0.400787 0.705786 0.081 Uiso 0.5 1 calc R U P G 2
C9 C 0.7641(9) 0.3987(10) 0.7056(7) 0.069(3) Uani 0.5 1 d . . P H 1
H9A H 0.777950 0.485329 0.708972 0.104 Uiso 0.5 1 calc R U P H 1
H9B H 0.794690 0.359680 0.749338 0.104 Uiso 0.5 1 calc R U P H 1
H9C H 0.801856 0.366103 0.665300 0.104 Uiso 0.5 1 calc R U P H 1
C9' C 0.7075(14) 0.2169(13) 0.6281(10) 0.111(6) Uani 0.5 1 d . . P I 2
H9'1 H 0.712804 0.130482 0.619301 0.167 Uiso 0.5 1 calc R U P I 2
H9'2 H 0.675106 0.256988 0.585111 0.167 Uiso 0.5 1 calc R U P I 2
H9'3 H 0.783682 0.249098 0.640975 0.167 Uiso 0.5 1 calc R U P I 2
C10 C 0.5564(5) 0.5566(4) 0.7451(3) 0.0535(12) Uani 1 1 d . . . . .
H10A H 0.531044 0.578927 0.695851 0.064 Uiso 1 1 calc R U . . .
H10B H 0.634951 0.587307 0.754961 0.064 Uiso 1 1 calc R U . . .
C11 C 0.3766(4) 0.6702(4) 0.7688(2) 0.0426(11) Uani 1 1 d . . . . .
H11A H 0.358905 0.667775 0.719084 0.051 Uiso 1 1 calc R U . . .
C12 C 0.4787(4) 0.6178(4) 0.7954(3) 0.0471(11) Uani 1 1 d . . . . .
C13 C 0.5031(5) 0.6229(6) 0.8690(3) 0.0698(16) Uani 1 1 d . . . . .
H13 H 0.571198 0.587948 0.889620 0.084 Uiso 1 1 calc R U . . .
C14 C 0.4275(6) 0.6792(6) 0.9121(3) 0.0751(18) Uani 1 1 d . . . . .
H14 H 0.444118 0.683648 0.961836 0.090 Uiso 1 1 calc R U . . .
C15 C 0.3278(5) 0.7285(4) 0.8810(3) 0.0549(13) Uani 1 1 d . . . . .
H15 H 0.276563 0.766374 0.910454 0.066 Uiso 1 1 calc R U . . .
C16 C 0.4343(5) 0.1298(4) 0.8675(2) 0.0507(12) Uani 1 1 d . . . . .
C17 C 0.3846(4) 0.0265(4) 0.9820(2) 0.0496(12) Uani 1 1 d . . . . .
H17 H 0.306648 0.044357 0.970099 0.060 Uiso 1 1 calc R U . . .
C18 C 0.4682(4) 0.0623(4) 0.9365(2) 0.0427(10) Uani 1 1 d . . . . .
C19 C 0.5829(4) 0.0360(4) 0.9547(2) 0.0475(11) Uani 1 1 d . . . . .
H19 H 0.639349 0.060383 0.924332 0.057 Uiso 1 1 calc R U . . .

loop_
_atom_site_aniso_label
_atom_site_aniso_U_11
_atom_site_aniso_U_22
_atom_site_aniso_U_33
_atom_site_aniso_U_23
_atom_site_aniso_U_13
_atom_site_aniso_U_12
Cd1 0.0433(2) 0.0461(2) 0.03231(18) 0.00671(14) -0.00143(13) 0.00489(16)
O1 0.079(3) 0.082(3) 0.049(2) 0.0342(19) -0.001(2) 0.000(2)
O2 0.075(3) 0.060(2) 0.0449(19) 0.0041(16) -0.0282(18) 0.010(2)
O1W 0.063(2) 0.0528(18) 0.053(2) 0.0089(16) -0.0080(17) -0.0051(18)
O2W 0.139(5) 0.097(3) 0.100(4) -0.009(3) -0.044(3) 0.013(3)
Cl1 0.107(2) 0.0893(15) 0.0702(18) 0.0138(12) 0.0208(16) 0.0012(16)
O3 0.103(8) 0.144(9) 0.116(9) 0.026(9) 0.030(7) -0.012(8)
O4 0.105(8) 0.063(6) 0.158(10) -0.024(6) -0.015(8) 0.019(6)
O5 0.162(11) 0.159(8) 0.130(8) 0.087(7) 0.067(8) 0.093(8)
O6 0.268(17) 0.151(9) 0.089(8) 0.070(6) 0.078(10) 0.100(9)
Cl1' 0.107(2) 0.0893(15) 0.0702(18) 0.0138(12) 0.0208(16) 0.0012(16)
O3' 0.103(8) 0.144(9) 0.116(9) 0.026(9) 0.030(7) -0.012(8)
O4' 0.105(8) 0.063(6) 0.158(10) -0.024(6) -0.015(8) 0.019(6)
O5' 0.162(11) 0.159(8) 0.130(8) 0.087(7) 0.067(8) 0.093(8)
O6' 0.268(17) 0.151(9) 0.089(8) 0.070(6) 0.078(10) 0.100(9)
Cl1" 0.107(2) 0.0893(15) 0.0702(18) 0.0138(12) 0.0208(16) 0.0012(16)
O3" 0.103(8) 0.144(9) 0.116(9) 0.026(9) 0.030(7) -0.012(8)
O4" 0.105(8) 0.063(6) 0.158(10) -0.024(6) -0.015(8) 0.019(6)
O5" 0.162(11) 0.159(8) 0.130(8) 0.087(7) 0.067(8) 0.093(8)
O6" 0.268(17) 0.151(9) 0.089(8) 0.070(6) 0.078(10) 0.100(9)
N1 0.058(3) 0.0423(19) 0.036(2) -0.0001(16) 0.0008(18) 0.001(2)
N2 0.054(3) 0.052(2) 0.054(3) 0.0009(18) 0.015(2) -0.002(2)
N3 0.045(2) 0.053(2) 0.047(2) 0.0035(17) -0.0042(18) 0.0010(19)
N4 0.056(2) 0.040(2) 0.036(2) -0.0041(15) -0.0062(18) -0.0054(18)
C1 0.059(3) 0.042(2) 0.037(2) -0.0003(19) -0.001(2) 0.003(2)
C2 0.061(3) 0.034(2) 0.055(3) -0.001(2) 0.014(2) 0.009(2)
C3 0.093(5) 0.068(3) 0.050(3) 0.010(3) 0.027(3) 0.009(3)
C4 0.106(5) 0.088(4) 0.039(3) 0.006(3) -0.002(3) -0.020(4)
C5 0.077(4) 0.068(3) 0.043(3) 0.004(3) -0.007(3) -0.008(3)
C6 0.053(3) 0.050(3) 0.084(4) 0.002(3) 0.012(3) 0.005(3)
C7 0.050(3) 0.084(4) 0.076(4) 0.000(3) 0.016(3) 0.003(3)
C8 0.054(3) 0.074(4) 0.076(4) -0.002(3) 0.012(3) -0.008(3)
C9 0.046(6) 0.067(7) 0.096(9) -0.009(6) 0.011(6) -0.004(6)
C9' 0.079(11) 0.100(11) 0.161(17) -0.024(10) 0.057(11) 0.005(9)
C10 0.051(3) 0.056(3) 0.053(3) 0.005(2) 0.001(2) -0.008(3)
C11 0.048(3) 0.043(2) 0.035(2) -0.0027(19) -0.007(2) -0.008(2)
C12 0.050(3) 0.045(2) 0.045(3) 0.006(2) -0.005(2) -0.006(2)
C13 0.070(4) 0.084(4) 0.052(3) 0.002(3) -0.017(3) 0.014(3)
C14 0.089(5) 0.097(4) 0.036(3) -0.001(3) -0.015(3) 0.023(4)
C15 0.073(4) 0.054(3) 0.036(2) -0.003(2) -0.004(2) 0.003(3)
C16 0.067(3) 0.048(3) 0.036(2) 0.010(2) -0.007(2) 0.010(3)
C17 0.048(3) 0.058(3) 0.040(2) 0.008(2) -0.017(2) 0.001(2)
C18 0.054(3) 0.041(2) 0.032(2) 0.0053(18) -0.008(2) 0.000(2)
C19 0.051(3) 0.057(3) 0.033(2) 0.011(2) -0.002(2) -0.004(2)

loop_
_atom_type_symbol
_atom_type_description
_atom_type_scat_dispersion_real
_atom_type_scat_dispersion_imag
_atom_type_scat_source
C C 0.0033 0.0016 'International Tables Vol C Tables 4.2.6.8 and 6.1.1.4'
H H 0.0000 0.0000 'International Tables Vol C Tables 4.2.6.8 and 6.1.1.4'
N N 0.0061 0.0033 'International Tables Vol C Tables 4.2.6.8 and 6.1.1.4'
O O 0.0106 0.0060 'International Tables Vol C Tables 4.2.6.8 and 6.1.1.4'
Cl Cl 0.1484 0.1585 'International Tables Vol C Tables 4.2.6.8 and 6.1.1.4'
Cd Cd -0.8075 1.2024 'International Tables Vol C Tables 4.2.6.8 and 6.1.1.4'

loop_
_geom_angle_atom_site_label_1
_geom_angle_atom_site_label_2
_geom_angle_atom_site_label_3
_geom_angle
_geom_angle_site_symmetry_1
_geom_angle_site_symmetry_3
N1 Cd1 N2 173.57(15) 2_556 .
N1 Cd1 N4 86.52(14) 2_556 2_546
N2 Cd1 N4 98.49(14) . 2_546
N1 Cd1 N3 101.03(13) 2_556 .
N2 Cd1 N3 76.15(14) . .
N4 Cd1 N3 154.31(13) 2_546 .
N1 Cd1 O1 89.49(14) 2_556 .
N2 Cd1 O1 84.25(15) . .
N4 Cd1 O1 128.07(13) 2_546 .
N3 Cd1 O1 76.93(13) . .
N1 Cd1 O1W 95.15(13) 2_556 .
N2 Cd1 O1W 89.94(13) . .
N4 Cd1 O1W 76.76(12) 2_546 .
N3 Cd1 O1W 78.11(12) . .
O1 Cd1 O1W 155.05(13) . .
C16 O1 Cd1 100.2(3) . .
O4 Cl1 O3 110.2(6) . .
O4 Cl1 O6 109.0(6) . .
O3 Cl1 O6 109.4(6) . .
O4 Cl1 O5 109.6(6) . .
O3 Cl1 O5 109.6(6) . .
O6 Cl1 O5 109.0(6) . .
O4' Cl1' O5' 110.0(6) . .
O4' Cl1' O3' 109.4(6) . .
O5' Cl1' O3' 109.1(6) . .
O4' Cl1' O6' 109.9(6) . .
O5' Cl1' O6' 109.2(6) . .
O3' Cl1' O6' 109.2(6) . .
O6" Cl1" O3" 118.4(17) . .
O6" Cl1" O5" 115.1(18) . .
O3" Cl1" O5" 114.7(19) . .
O6" Cl1" O4" 102.0(17) . .
O3" Cl1" O4" 102.4(16) . .
O5" Cl1" O4" 100.3(14) . .
C1 N1 C5 116.7(4) . .
C1 N1 Cd1 119.7(3) . 2_546
C5 N1 Cd1 123.4(4) . 2_546
C6 N2 C7 108.2(4) . .
C6 N2 Cd1 117.7(3) . .
C7 N2 Cd1 107.0(3) . .
C10 N3 C8 107.8(4) . .
C10 N3 Cd1 123.4(3) . .
C8 N3 Cd1 106.6(3) . .
C11 N4 C15 117.2(4) . .
C11 N4 Cd1 120.0(3) . 2_556
C15 N4 Cd1 122.7(4) . 2_556
N1 C1 C2 124.3(5) . .
C1 C2 C3 116.9(5) . .
C1 C2 C6 120.8(5) . .
C3 C2 C6 122.3(5) . .
C4 C3 C2 119.1(5) . .
C5 C4 C3 119.3(6) . .
N1 C5 C4 123.7(6) . .
N2 C6 C2 113.3(4) . .
C8 C7 N2 112.0(5) . .
C8 C7 C9' 100.2(7) . .
N2 C7 C9' 110.8(8) . .
C7 C8 N3 111.5(4) . .
C7 C8 C9 101.9(6) . .
N3 C8 C9 117.2(6) . .
N3 C10 C12 113.9(4) . .
N4 C11 C12 124.4(4) . .
C11 C12 C13 116.7(5) . .
C11 C12 C10 120.0(4) . .
C13 C12 C10 123.2(5) . .
C14 C13 C12 120.3(5) . .
C15 C14 C13 119.0(5) . .
N4 C15 C14 122.5(5) . .
O2 C16 O1 122.1(4) . .
O2 C16 C18 119.5(5) . .
O1 C16 C18 118.5(5) . .
C18 C17 C19 119.9(4) . 3_657
C19 C18 C17 119.5(4) . .
C19 C18 C16 120.0(4) . .
C17 C18 C16 120.5(4) . .
C18 C19 C17 120.6(5) . 3_657

loop_
_geom_bond_atom_site_label_1
_geom_bond_atom_site_label_2
_geom_bond_distance
_geom_bond_site_symmetry_2
Cd1 N1 2.321(4) 2_556
Cd1 N2 2.337(4) .
Cd1 N4 2.417(4) 2_546
Cd1 N3 2.435(4) .
Cd1 O1 2.445(4) .
Cd1 O1W 2.454(3) .
O1 C16 1.248(6) .
O2 C16 1.245(6) .
Cl1 O4 1.457(7) .
Cl1 O3 1.458(7) .
Cl1 O6 1.458(7) .
Cl1 O5 1.459(7) .
Cl1' O4' 1.455(7) .
Cl1' O5' 1.457(7) .
Cl1' O3' 1.459(7) .
Cl1' O6' 1.460(7) .
Cl1" O6" 1.38(3) .
Cl1" O3" 1.39(3) .
Cl1" O5" 1.43(3) .
Cl1" O4" 1.67(3) .
N1 C1 1.325(6) .
N1 C5 1.335(6) .
N2 C6 1.469(6) .
N2 C7 1.504(7) .
N3 C10 1.465(6) .
N3 C8 1.490(7) .
N4 C11 1.336(6) .
N4 C15 1.341(6) .
C1 C2 1.369(7) .
C2 C3 1.396(7) .
C2 C6 1.493(7) .
C3 C4 1.358(9) .
C4 C5 1.345(8) .
C7 C8 1.476(6) .
C7 C9' 1.553(15) .
C8 C9 1.541(12) .
C10 C12 1.495(7) .
C11 C12 1.367(6) .
C12 C13 1.374(7) .
C13 C14 1.370(8) .
C14 C15 1.357(8) .
C16 C18 1.503(6) .
C17 C18 1.382(7) .
C17 C19 1.386(6) 3_657
C18 C19 1.370(7) .
